data_4347187
loop_
_publ_author_name
'Nakabayashi, Keita'
'Nishio, Masaki'
'Miyasaka, Hitoshi'

_publ_section_title
;
 Tuning of Stepwise Neutral-Ionic Transitions by Acceptor Site Doping in
 Alternating Donor/Acceptor Chains.
;
_journal_issue 5
_journal_name_full 'Inorganic chemistry'
_journal_page_first 2473
_journal_page_last 2480
_journal_paper_doi 10.1021/acs.inorgchem.5b02858
_journal_volume 55
_journal_year 2016
_chemical_formula_moiety 'C54 H32 F16 N4 O8.20 Ru2'
_chemical_formula_sum 'C54 H32 F16 N4 O8.2 Ru2'
_chemical_formula_weight 1374.18
_space_group_IT_number 14
_space_group_name_Hall '-P 2yn'
_space_group_name_H-M_alt 'P 1 21/n 1'
_symmetry_cell_setting monoclinic
_symmetry_Int_Tables_number 14
_symmetry_space_group_name_Hall '-P 2yn'
_symmetry_space_group_name_H-M 'P 1 21/n 1'
_atom_sites_solution_hydrogens geom
_atom_sites_solution_primary direct
_atom_sites_solution_secondary difmap
_cell_angle_alpha 90.0000
_cell_angle_beta 97.203(3)
_cell_angle_gamma 90.0000
_cell_formula_units_Z 2
_cell_length_a 14.778(3)
_cell_length_b 10.573(2)
_cell_length_c 17.125(4)
_cell_measurement_reflns_used 9218
_cell_measurement_temperature 97
_cell_measurement_theta_max 30.84
_cell_measurement_theta_min 2.27
_cell_volume 2654.6(10)
_computing_cell_refinement CrystalClear
_computing_data_collection 'CrystalClear (Rigaku Inc., 2008)'
_computing_data_reduction CrystalClear
_computing_molecular_graphics 'CrystalStructure 4.0'
_computing_publication_material 'CrystalStructure 4.0 (Rigaku, 2010)'
_computing_structure_refinement 'SHELXL97 (Sheldrick, 2008)'
_computing_structure_solution 'Il Milione (Burla, et al., 2007)'
_diffrn_ambient_temperature 97
_diffrn_detector_area_resol_mean 7.314
_diffrn_measured_fraction_theta_full 0.992
_diffrn_measured_fraction_theta_max 0.992
_diffrn_measurement_device_type 'Rigaku Saturn70'
_diffrn_measurement_method \w
_diffrn_radiation_type 'Mo K\a'
_diffrn_radiation_wavelength 0.71075
_diffrn_reflns_av_R_equivalents 0.0237
_diffrn_reflns_limit_h_max 18
_diffrn_reflns_limit_h_min -19
_diffrn_reflns_limit_k_max 13
_diffrn_reflns_limit_k_min -13
_diffrn_reflns_limit_l_max 22
_diffrn_reflns_limit_l_min -20
_diffrn_reflns_number 21223
_diffrn_reflns_theta_full 27.51
_diffrn_reflns_theta_max 27.51
_diffrn_standards_number 0
_exptl_absorpt_coefficient_mu 0.685
_exptl_absorpt_correction_T_max 0.971
_exptl_absorpt_correction_T_min 0.880
_exptl_absorpt_correction_type multi-scan
_exptl_absorpt_process_details 'REQAB (Rigaku, 1998)'
_exptl_crystal_colour brown
_exptl_crystal_density_diffrn 1.719
_exptl_crystal_density_method 'not measured'
_exptl_crystal_description block
_exptl_crystal_F_000 1363.20
_exptl_crystal_size_max 0.297
_exptl_crystal_size_mid 0.152
_exptl_crystal_size_min 0.043
_refine_diff_density_max 1.520
_refine_diff_density_min -0.820
_refine_ls_extinction_method none
_refine_ls_goodness_of_fit_ref 1.128
_refine_ls_hydrogen_treatment constr
_refine_ls_number_parameters 397
_refine_ls_number_reflns 6070
_refine_ls_number_restraints 24
_refine_ls_R_factor_gt 0.0348
_refine_ls_shift/su_max 0.003
_refine_ls_structure_factor_coef Fsqd
_refine_ls_weighting_details 'w = 1/[\s^2^(Fo^2^)+(0.0381P)^2^+3.0720P] where P=(Fo^2^+2Fc^2^)/3'
_refine_ls_weighting_scheme calc
_refine_ls_wR_factor_ref 0.0839
_reflns_number_gt 5495
_reflns_number_total 6070
_reflns_threshold_expression F^2^>2.0\s(F^2^)
_cod_data_source_file ic5b02858_si_004.cif
_cod_data_source_block 130717_-180
_cod_original_cell_volume 2654.5(9)
_cod_original_formula_sum 'C54 H32 F16 N4 O8.20 Ru2'
_cod_database_code 4347187

loop_
_symmetry_equiv_pos_site_id
_symmetry_equiv_pos_as_xyz
1 +X,+Y,+Z
2 1/2-X,1/2+Y,1/2-Z
3 -X,-Y,-Z
4 1/2+X,1/2-Y,1/2+Z

loop_
_atom_site_label
_atom_site_type_symbol
_atom_site_fract_x
_atom_site_fract_y
_atom_site_fract_z
_atom_site_U_iso_or_equiv
_atom_site_adp_type
_atom_site_occupancy
_atom_site_symmetry_multiplicity
_atom_site_calc_flag
_atom_site_refinement_flags
Ru1 Ru 0.432366(11) 0.536118(16) 0.518771(10) 0.01414(7) Uani 1.0 4 d .
F1 F 0.46572(11) 0.53422(15) 0.21574(9) 0.0337(4) Uani 1.0 4 d .
F2 F 0.37919(14) 0.46475(18) 0.07557(9) 0.0433(5) Uani 1.0 4 d .
F3 F 0.18289(12) 0.20485(16) 0.20251(11) 0.0436(5) Uani 1.0 4 d .
F4 F 0.26927(10) 0.27378(15) 0.34261(9) 0.0313(4) Uani 1.0 4 d .
F5 F 0.72341(9) 0.81706(14) 0.45487(9) 0.0286(4) Uani 1.0 4 d .
F6 F 0.76327(10) 1.05203(15) 0.41673(10) 0.0321(4) Uani 1.0 4 d .
F7 F 0.45067(10) 1.15148(13) 0.37001(9) 0.0283(4) Uani 1.0 4 d .
F8 F 0.40806(9) 0.91852(14) 0.40570(9) 0.0250(3) Uani 1.0 4 d .
O1 O 0.37028(11) 0.49009(15) 0.40994(9) 0.0179(4) Uani 1.0 4 d .
O2 O 0.50314(11) 0.42432(15) 0.37280(9) 0.0170(3) Uani 1.0 4 d .
O3 O 0.46477(10) 0.71100(14) 0.48146(9) 0.0167(3) Uani 1.0 4 d .
O4 O 0.59643(11) 0.63942(15) 0.44479(9) 0.0177(4) Uani 1.0 4 d .
O5 O -0.0143(16) 0.777(3) 0.4920(16) 0.032(3) Uani 0.1000 4 d .
N1 N 0.30277(13) 0.61472(19) 0.54634(12) 0.0204(4) Uani 1.0 4 d .
N2 N 0.14083(13) 0.67108(19) 0.52650(13) 0.0230(5) Uani 1.0 4 d .
C1 C 0.41795(16) 0.4431(2) 0.36062(13) 0.0169(5) Uani 1.0 4 d .
C2 C 0.36970(16) 0.4058(3) 0.28241(13) 0.0196(5) Uani 1.0 4 d .
C3 C 0.39663(18) 0.4520(3) 0.21305(15) 0.0241(5) Uani 1.0 4 d .
C4 C 0.35162(19) 0.4159(3) 0.14114(15) 0.0297(6) Uani 1.0 4 d .
C5 C 0.28021(19) 0.3319(3) 0.13582(15) 0.0314(6) Uani 1.0 4 d .
C6 C 0.25333(18) 0.2863(3) 0.20488(16) 0.0287(6) Uani 1.0 4 d .
C7 C 0.29687(17) 0.3227(3) 0.27713(14) 0.0238(5) Uani 1.0 4 d .
C8 C 0.54018(15) 0.7269(2) 0.45401(13) 0.0172(5) Uani 1.0 4 d .
C9 C 0.56390(16) 0.8576(2) 0.43149(13) 0.0182(5) Uani 1.0 4 d .
C10 C 0.65443(16) 0.8965(3) 0.43280(14) 0.0207(5) Uani 1.0 4 d .
C11 C 0.67538(17) 1.0196(3) 0.41386(14) 0.0223(5) Uani 1.0 4 d .
C12 C 0.60842(17) 1.1077(3) 0.39225(13) 0.0226(5) Uani 1.0 4 d .
C13 C 0.51940(17) 1.0696(3) 0.39014(13) 0.0215(5) Uani 1.0 4 d .
C14 C 0.49671(16) 0.9482(3) 0.40966(13) 0.0191(5) Uani 1.0 4 d .
C15 C 0.22497(16) 0.6347(2) 0.53625(13) 0.0194(5) Uani 1.0 4 d .
C16 C 0.07284(15) 0.5849(3) 0.51373(13) 0.0182(5) Uani 1.0 4 d .
C17 C 0.08875(16) 0.4534(3) 0.50613(14) 0.0187(5) Uani 1.0 4 d .
C18 C -0.01910(16) 0.6315(3) 0.50770(14) 0.0211(5) Uani 1.0 4 d .
C19 C -0.0373(3) 0.7700(4) 0.5194(3) 0.0294(7) Uani 0.9000 4 d .
C20 C -0.0940(19) 0.803(3) 0.5006(19) 0.033(3) Uani 0.1000 4 d .
C21 C 0.2951(2) 0.4011(4) 0.71878(17) 0.0384(7) Uani 1.0 4 d .
C22 C 0.19397(19) 0.4274(3) 0.71131(15) 0.0288(6) Uani 1.0 4 d .
C23 C 0.1618(2) 0.5502(3) 0.71623(16) 0.0293(6) Uani 1.0 4 d .
C24 C 0.0687(2) 0.5756(3) 0.71082(15) 0.0301(6) Uani 1.0 4 d .
C25 C 0.00483(19) 0.4781(3) 0.70025(15) 0.0290(6) Uani 1.0 4 d .
C26 C -0.0960(2) 0.5056(4) 0.69534(17) 0.0388(7) Uani 1.0 4 d .
C27 C 0.0372(2) 0.3560(3) 0.69438(15) 0.0324(6) Uani 1.0 4 d .
C28 C 0.1300(2) 0.3304(3) 0.69965(16) 0.0323(6) Uani 1.0 4 d .
H5 H 0.2502 0.3060 0.0861 0.0377 Uiso 1.0 4 calc R
H12 H 0.6233 1.1919 0.3793 0.0271 Uiso 1.0 4 calc R
H17 H 0.1498 0.4236 0.5108 0.0224 Uiso 1.0 4 calc R
H21A H 0.3071 0.3350 0.6813 0.0461 Uiso 1.0 4 calc R
H21B H 0.3164 0.3728 0.7724 0.0461 Uiso 1.0 4 calc R
H21C H 0.3276 0.4785 0.7075 0.0461 Uiso 1.0 4 calc R
H23 H 0.2041 0.6182 0.7234 0.0351 Uiso 1.0 4 calc R
H24 H 0.0485 0.6605 0.7144 0.0361 Uiso 1.0 4 calc R
H26A H -0.1173 0.4855 0.7458 0.0465 Uiso 1.0 4 calc R
H26B H -0.1292 0.4538 0.6537 0.0465 Uiso 1.0 4 calc R
H26C H -0.1069 0.5953 0.6833 0.0465 Uiso 1.0 4 calc R
H27 H -0.0050 0.2881 0.6866 0.0389 Uiso 1.0 4 calc R
H28 H 0.1501 0.2456 0.6952 0.0388 Uiso 1.0 4 calc R

loop_
_atom_site_aniso_label
_atom_site_aniso_U_11
_atom_site_aniso_U_22
_atom_site_aniso_U_33
_atom_site_aniso_U_12
_atom_site_aniso_U_13
_atom_site_aniso_U_23
Ru1 0.01243(10) 0.01582(10) 0.01397(10) -0.00212(6) 0.00091(7) -0.00076(6)
F1 0.0346(9) 0.0431(10) 0.0231(8) -0.0096(7) 0.0029(7) 0.0050(7)
F2 0.0580(12) 0.0558(12) 0.0151(8) 0.0056(9) 0.0008(8) 0.0034(7)
F3 0.0406(10) 0.0364(10) 0.0483(11) -0.0141(8) -0.0160(8) -0.0098(8)
F4 0.0300(8) 0.0320(8) 0.0306(8) -0.0109(7) -0.0018(7) 0.0021(7)
F5 0.0182(7) 0.0259(8) 0.0411(9) -0.0036(6) 0.0007(7) 0.0043(7)
F6 0.0250(8) 0.0319(8) 0.0391(9) -0.0146(7) 0.0036(7) 0.0036(7)
F7 0.0341(9) 0.0200(7) 0.0290(8) 0.0040(6) -0.0024(7) 0.0027(6)
F8 0.0176(7) 0.0243(7) 0.0322(8) -0.0011(6) -0.0008(6) 0.0046(6)
O1 0.0161(8) 0.0209(8) 0.0159(8) -0.0012(7) -0.0004(6) -0.0023(6)
O2 0.0163(8) 0.0187(8) 0.0157(8) -0.0019(7) 0.0007(6) -0.0016(6)
O3 0.0156(8) 0.0153(8) 0.0192(8) -0.0006(6) 0.0019(6) 0.0001(6)
O4 0.0169(8) 0.0177(8) 0.0192(8) -0.0017(6) 0.0049(6) 0.0004(6)
O5 0.017(5) 0.031(4) 0.048(5) -0.001(4) -0.002(4) -0.005(5)
N1 0.0159(10) 0.0237(10) 0.0221(10) -0.0021(8) 0.0040(8) -0.0030(8)
N2 0.0153(10) 0.0222(10) 0.0305(11) -0.0017(8) -0.0010(8) 0.0023(9)
C1 0.0198(11) 0.0152(10) 0.0152(11) -0.0015(9) 0.0002(9) 0.0015(8)
C2 0.0207(12) 0.0196(11) 0.0173(11) 0.0044(9) -0.0029(9) -0.0025(9)
C3 0.0243(13) 0.0268(13) 0.0205(12) 0.0033(10) 0.0004(10) -0.0004(10)
C4 0.0367(15) 0.0334(14) 0.0176(12) 0.0123(12) -0.0011(11) -0.0017(10)
C5 0.0361(15) 0.0328(14) 0.0214(13) 0.0129(12) -0.0119(11) -0.0108(11)
C6 0.0268(13) 0.0218(12) 0.0335(14) 0.0003(10) -0.0114(11) -0.0086(10)
C7 0.0264(13) 0.0218(12) 0.0217(12) 0.0021(10) -0.0029(10) -0.0008(9)
C8 0.0167(11) 0.0206(11) 0.0140(10) -0.0040(9) 0.0011(8) -0.0012(8)
C9 0.0219(12) 0.0199(11) 0.0130(10) -0.0027(9) 0.0029(9) -0.0018(8)
C10 0.0230(12) 0.0199(11) 0.0188(11) -0.0023(9) 0.0009(9) -0.0001(9)
C11 0.0235(13) 0.0246(12) 0.0185(12) -0.0094(10) 0.0021(10) -0.0019(9)
C12 0.0325(14) 0.0188(11) 0.0163(11) -0.0086(10) 0.0020(10) -0.0000(9)
C13 0.0294(13) 0.0181(11) 0.0159(11) 0.0003(10) -0.0010(10) -0.0008(9)
C14 0.0186(11) 0.0228(11) 0.0157(11) -0.0030(9) 0.0012(9) -0.0018(9)
C15 0.0208(12) 0.0187(11) 0.0187(11) -0.0043(9) 0.0021(9) 0.0000(9)
C16 0.0142(11) 0.0228(11) 0.0172(11) -0.0010(9) 0.0009(9) 0.0004(9)
C17 0.0127(10) 0.0247(12) 0.0184(11) 0.0024(9) 0.0009(9) 0.0005(9)
C18 0.0171(11) 0.0207(11) 0.0246(12) 0.0023(9) -0.0009(9) -0.0004(9)
C19 0.0184(17) 0.0218(13) 0.047(3) 0.0012(13) 0.0018(13) -0.0025(15)
C20 0.019(4) 0.028(4) 0.050(5) 0.002(4) -0.003(4) -0.009(5)
C21 0.0344(16) 0.0512(19) 0.0307(15) 0.0076(14) 0.0080(12) 0.0033(13)
C22 0.0337(15) 0.0358(14) 0.0170(12) 0.0035(12) 0.0039(10) 0.0010(10)
C23 0.0346(15) 0.0294(14) 0.0241(13) -0.0043(11) 0.0049(11) -0.0003(10)
C24 0.0373(15) 0.0283(13) 0.0250(13) 0.0036(12) 0.0050(11) 0.0006(11)
C25 0.0311(14) 0.0411(15) 0.0148(12) -0.0022(12) 0.0025(10) 0.0035(10)
C26 0.0319(16) 0.060(2) 0.0255(15) 0.0017(15) 0.0066(12) 0.0062(14)
C27 0.0406(16) 0.0336(14) 0.0229(13) -0.0091(13) 0.0031(12) -0.0010(11)
C28 0.0432(17) 0.0297(14) 0.0241(13) 0.0017(12) 0.0045(12) -0.0014(11)

loop_
_atom_type_symbol
_atom_type_description
_atom_type_scat_dispersion_real
_atom_type_scat_dispersion_imag
_atom_type_scat_source
C C 0.0033 0.0016
;
International Tables for Crystallography
(1992, Vol. C, Tables 4.2.6.8 and 6.1.1.4)
;
H H 0.0000 0.0000
;
International Tables for Crystallography
(1992, Vol. C, Table 6.1.1.4)
;
N N 0.0061 0.0033
;
International Tables for Crystallography
(1992, Vol. C, Tables 4.2.6.8 and 6.1.1.4)
;
O O 0.0106 0.0060
;
International Tables for Crystallography
(1992, Vol. C, Tables 4.2.6.8 and 6.1.1.4)
;
F F 0.0171 0.0103
;
International Tables for Crystallography
(1992, Vol. C, Tables 4.2.6.8 and 6.1.1.4)
;
Ru Ru -1.2594 0.8363
;
International Tables for Crystallography
(1992, Vol. C, Tables 4.2.6.8 and 6.1.1.4)
;

loop_
_geom_angle_atom_site_label_1
_geom_angle_atom_site_label_2
_geom_angle_atom_site_label_3
_geom_angle
_geom_angle_publ_flag
_geom_angle_site_symmetry_1
_geom_angle_site_symmetry_3
Ru1 Ru1 O1 88.42(5) yes 3_666 .
Ru1 Ru1 O2 89.96(5) yes 3_666 3_666
Ru1 Ru1 O3 88.11(5) yes 3_666 .
Ru1 Ru1 O4 90.31(5) yes 3_666 3_666
Ru1 Ru1 N1 175.47(6) yes 3_666 .
O1 Ru1 O2 177.81(7) yes . 3_666
O1 Ru1 O3 91.53(7) yes . .
O1 Ru1 O4 88.56(7) yes . 3_666
O1 Ru1 N1 88.97(7) yes . .
O2 Ru1 O3 89.88(7) yes 3_666 .
O2 Ru1 O4 89.98(7) yes 3_666 3_666
O2 Ru1 N1 92.74(7) yes 3_666 .
O3 Ru1 O4 178.41(7) yes . 3_666
O3 Ru1 N1 88.25(7) yes . .
O4 Ru1 N1 93.34(8) yes 3_666 .
Ru1 O1 C1 118.73(14) yes . .
Ru1 O2 C1 117.61(15) yes 3_666 .
Ru1 O3 C8 119.18(14) yes . .
Ru1 O4 C8 117.74(15) yes 3_666 .
C18 O5 C19 74(3) yes . .
C18 O5 C20 98(2) yes . .
C19 O5 C20 47(3) yes . .
Ru1 N1 C15 155.88(19) yes . .
C15 N2 C16 120.2(2) yes . .
O1 C1 O2 125.2(2) yes . .
O1 C1 C2 117.4(2) yes . .
O2 C1 C2 117.4(2) yes . .
C1 C2 C3 121.3(3) yes . .
C1 C2 C7 120.5(2) yes . .
C3 C2 C7 118.2(2) yes . .
F1 C3 C2 119.9(3) yes . .
F1 C3 C4 119.4(3) yes . .
C2 C3 C4 120.6(3) yes . .
F2 C4 C3 118.5(3) yes . .
F2 C4 C5 120.2(3) yes . .
C3 C4 C5 121.3(3) yes . .
C4 C5 C6 118.1(3) yes . .
F3 C6 C5 120.1(3) yes . .
F3 C6 C7 118.6(3) yes . .
C5 C6 C7 121.3(3) yes . .
F4 C7 C2 120.3(2) yes . .
F4 C7 C6 119.1(3) yes . .
C2 C7 C6 120.6(3) yes . .
O3 C8 O4 124.6(2) yes . .
O3 C8 C9 117.6(2) yes . .
O4 C8 C9 117.8(2) yes . .
C8 C9 C10 121.7(2) yes . .
C8 C9 C14 121.6(2) yes . .
C10 C9 C14 116.7(2) yes . .
F5 C10 C9 120.9(2) yes . .
F5 C10 C11 118.1(2) yes . .
C9 C10 C11 121.0(3) yes . .
F6 C11 C10 118.5(3) yes . .
F6 C11 C12 119.9(3) yes . .
C10 C11 C12 121.6(3) yes . .
C11 C12 C13 117.6(3) yes . .
F7 C13 C12 120.5(2) yes . .
F7 C13 C14 117.5(3) yes . .
C12 C13 C14 121.9(3) yes . .
F8 C14 C9 120.7(2) yes . .
F8 C14 C13 118.1(2) yes . .
C9 C14 C13 121.1(3) yes . .
N1 C15 N2 173.1(3) yes . .
N2 C16 C17 123.1(2) yes . .
N2 C16 C18 117.2(2) yes . .
C17 C16 C18 119.7(2) yes . .
C16 C17 C18 122.1(3) yes . 3_566
O5 C18 C16 106.7(9) yes . .
O5 C18 C17 131.8(9) yes . 3_566
O5 C18 C19 23.1(10) yes . .
C16 C18 C17 118.2(3) yes . 3_566
C16 C18 C19 120.4(3) yes . .
C17 C18 C19 121.3(3) yes 3_566 .
O5 C19 C18 83(3) yes . .
O5 C19 C20 105(3) yes . .
C18 C19 C20 119.4(18) yes . .
O5 C20 C19 28.8(16) yes . .
C21 C22 C23 120.6(3) yes . .
C21 C22 C28 121.6(3) yes . .
C23 C22 C28 117.8(3) yes . .
C22 C23 C24 121.2(3) yes . .
C23 C24 C25 120.9(3) yes . .
C24 C25 C26 120.8(3) yes . .
C24 C25 C27 117.6(3) yes . .
C26 C25 C27 121.5(3) yes . .
C25 C27 C28 121.6(3) yes . .
C22 C28 C27 120.9(3) yes . .
C4 C5 H5 120.965 no . .
C6 C5 H5 120.979 no . .
C11 C12 H12 121.197 no . .
C13 C12 H12 121.196 no . .
C16 C17 H17 118.974 no . .
C18 C17 H17 118.969 no 3_566 .
C22 C21 H21A 109.473 no . .
C22 C21 H21B 109.473 no . .
C22 C21 H21C 109.468 no . .
H21A C21 H21B 109.472 no . .
H21A C21 H21C 109.470 no . .
H21B C21 H21C 109.472 no . .
C22 C23 H23 119.377 no . .
C24 C23 H23 119.387 no . .
C23 C24 H24 119.565 no . .
C25 C24 H24 119.564 no . .
C25 C26 H26A 109.473 no . .
C25 C26 H26B 109.476 no . .
C25 C26 H26C 109.470 no . .
H26A C26 H26B 109.467 no . .
H26A C26 H26C 109.471 no . .
H26B C26 H26C 109.469 no . .
C25 C27 H27 119.196 no . .
C28 C27 H27 119.204 no . .
C22 C28 H28 119.575 no . .
C27 C28 H28 119.572 no . .

loop_
_geom_bond_atom_site_label_1
_geom_bond_atom_site_label_2
_geom_bond_distance
_geom_bond_publ_flag
_geom_bond_site_symmetry_2
Ru1 Ru1 2.3054(5) yes 3_666
Ru1 O1 2.0306(16) yes .
Ru1 O2 2.0217(16) yes 3_666
Ru1 O3 2.0330(16) yes .
Ru1 O4 2.0203(17) yes 3_666
Ru1 N1 2.193(2) yes .
F1 C3 1.338(3) yes .
F2 C4 1.345(4) yes .
F3 C6 1.347(4) yes .
F4 C7 1.344(3) yes .
F5 C10 1.338(3) yes .
F6 C11 1.338(3) yes .
F7 C13 1.346(3) yes .
F8 C14 1.341(3) yes .
O1 C1 1.267(3) yes .
O2 C1 1.266(3) yes .
O3 C8 1.274(3) yes .
O4 C8 1.267(3) yes .
O5 C18 1.56(3) yes .
O5 C19 0.62(3) yes .
O5 C20 1.24(4) yes .
N1 C15 1.160(3) yes .
N2 C15 1.292(3) yes .
N2 C16 1.354(3) yes .
C1 C2 1.490(3) yes .
C2 C3 1.388(4) yes .
C2 C7 1.383(4) yes .
C3 C4 1.378(4) yes .
C4 C5 1.374(4) yes .
C5 C6 1.381(4) yes .
C6 C7 1.376(4) yes .
C8 C9 1.489(4) yes .
C9 C10 1.397(4) yes .
C9 C14 1.396(4) yes .
C10 C11 1.385(4) yes .
C11 C12 1.375(4) yes .
C12 C13 1.372(4) yes .
C13 C14 1.378(4) yes .
C16 C17 1.418(4) yes .
C16 C18 1.437(4) yes .
C17 C18 1.364(4) yes 3_566
C18 C19 1.507(5) yes .
C19 C20 0.93(3) yes .
C21 C22 1.510(4) yes .
C22 C23 1.390(4) yes .
C22 C28 1.391(4) yes .
C23 C24 1.393(5) yes .
C24 C25 1.394(4) yes .
C25 C26 1.510(5) yes .
C25 C27 1.385(4) yes .
C27 C28 1.390(5) yes .
C5 H5 0.950 no .
C12 H12 0.950 no .
C17 H17 0.950 no .
C21 H21A 0.980 no .
C21 H21B 0.980 no .
C21 H21C 0.980 no .
C23 H23 0.950 no .
C24 H24 0.950 no .
C26 H26A 0.980 no .
C26 H26B 0.980 no .
C26 H26C 0.980 no .
C27 H27 0.950 no .
C28 H28 0.950 no .

loop_
_geom_contact_atom_site_label_1
_geom_contact_atom_site_label_2
_geom_contact_distance
_geom_contact_publ_flag
_geom_contact_site_symmetry_2
F1 F2 2.677(3) no .
F1 O2 2.918(3) no .
F1 C1 2.832(3) no .
F2 C6 3.600(4) no .
F3 F4 2.674(3) no .
F4 F5 3.587(3) no 3_666
F4 O1 2.891(3) no .
F4 C1 2.821(3) no .
F5 F6 2.654(3) no .
F5 O4 2.645(3) no .
F5 C8 2.869(3) no .
F6 C13 3.580(3) no .
F7 F8 2.633(2) no .
F7 C11 3.593(3) no .
F8 O3 2.632(2) no .
F8 C8 2.863(3) no .
O1 O3 3.575(3) no 3_666
O1 C3 3.466(4) no .
O1 C7 2.977(3) no .
O1 C8 3.559(3) no .
O1 C8 3.416(3) no 3_666
O1 C15 3.577(3) no .
O2 C3 2.994(3) no .
O2 C7 3.446(3) no .
O2 C8 3.504(3) no .
O2 C8 3.498(3) no 3_666
O3 C1 3.524(3) no .
O3 C1 3.435(3) no 3_666
O3 C14 2.858(3) no .
O4 C1 3.520(3) no .
O4 C1 3.477(3) no 3_666
O4 C10 2.865(3) no .
O5 N2 2.55(3) no .
N1 C16 3.388(3) no .
N1 C17 3.583(3) no .
N2 C19 2.821(4) no .
C2 C5 2.798(4) no .
C3 C6 2.739(4) no .
C4 C7 2.743(4) no .
C9 C12 2.826(4) no .
C10 C13 2.738(4) no .
C11 C14 2.738(4) no .
C15 C17 2.780(4) no .
C15 C18 3.579(4) no .
C16 C16 2.797(4) no 3_566
C16 C20 3.36(3) no .
C17 C17 2.785(4) no 3_566
C17 C20 2.72(3) no 3_566
C18 C18 2.856(4) no 3_566
C22 C25 2.829(4) no .
C23 C27 2.752(4) no .
C24 C28 2.761(4) no .
F1 F3 3.288(3) no 2_555
F2 F6 3.033(3) no 4_464
F2 O5 3.14(3) no 2_545
F2 O5 3.55(3) no 4_564
F2 N2 3.557(3) no 2_545
F2 C19 3.257(4) no 4_564
F2 C20 2.82(3) no 4_564
F3 F1 3.288(3) no 2_545
F3 F8 3.118(3) no 2_545
F3 O1 3.017(3) no 2_545
F3 C1 3.262(3) no 2_545
F3 C2 3.274(3) no 2_545
F3 C3 3.324(4) no 2_545
F4 F7 2.960(3) no 1_545
F4 C26 3.465(4) no 3_566
F5 C20 2.72(3) no 1_655
F6 F2 3.033(3) no 4_565
F6 N2 3.343(3) no 3_676
F6 C15 3.408(3) no 3_676
F6 C20 3.56(3) no 1_655
F6 C21 3.515(4) no 4_564
F6 C22 3.545(3) no 4_564
F7 F4 2.960(3) no 1_565
F7 O2 2.986(3) no 1_565
F7 O3 3.057(2) no 3_676
F7 C1 3.123(3) no 1_565
F7 C2 3.234(3) no 1_565
F7 C7 3.173(3) no 1_565
F7 C8 3.264(3) no 3_676
F7 C9 3.434(3) no 3_676
F7 C25 3.399(4) no 4_564
F7 C26 3.415(4) no 4_564
F7 C27 3.413(4) no 4_564
F8 F3 3.118(3) no 2_555
F8 C5 2.931(3) no 2_555
F8 C6 3.178(3) no 2_555
F8 C11 3.529(3) no 3_676
F8 C12 3.510(3) no 3_676
F8 C13 3.528(3) no 3_676
F8 C14 3.584(3) no 3_676
O1 F3 3.017(3) no 2_555
O2 F7 2.986(3) no 1_545
O3 F7 3.057(2) no 3_676
O3 C12 3.179(3) no 3_676
O3 C13 3.185(3) no 3_676
O4 C21 3.424(4) no 3_666
O5 F2 3.14(3) no 2_555
O5 F2 3.55(3) no 4_465
O5 C27 3.46(3) no 3_566
N1 C12 3.331(3) no 3_676
N2 F2 3.557(3) no 2_555
N2 F6 3.343(3) no 3_676
N2 C5 3.577(4) no 2_555
N2 C23 3.469(4) no .
N2 C24 3.600(4) no .
C1 F3 3.262(3) no 2_555
C1 F7 3.123(3) no 1_545
C2 F3 3.274(3) no 2_555
C2 F7 3.234(3) no 1_545
C3 F3 3.324(4) no 2_555
C5 F8 2.931(3) no 2_545
C5 N2 3.577(4) no 2_545
C6 F8 3.178(3) no 2_545
C7 F7 3.173(3) no 1_545
C7 C26 3.561(5) no 3_566
C8 F7 3.264(3) no 3_676
C9 F7 3.434(3) no 3_676
C9 C13 3.519(4) no 3_676
C11 F8 3.529(3) no 3_676
C11 C22 3.558(4) no 4_564
C11 C23 3.445(4) no 4_564
C12 F8 3.510(3) no 3_676
C12 O3 3.179(3) no 3_676
C12 N1 3.331(3) no 3_676
C12 C22 3.510(4) no 4_564
C12 C25 3.566(4) no 4_564
C12 C27 3.441(4) no 4_564
C12 C28 3.416(4) no 4_564
C13 F8 3.528(3) no 3_676
C13 O3 3.185(3) no 3_676
C13 C9 3.519(4) no 3_676
C13 C14 3.471(4) no 3_676
C13 C24 3.589(4) no 4_564
C13 C25 3.271(4) no 4_564
C13 C27 3.485(4) no 4_564
C14 F8 3.584(3) no 3_676
C14 C13 3.471(4) no 3_676
C14 C14 3.272(4) no 3_676
C15 F6 3.408(3) no 3_676
C15 C23 3.448(4) no .
C16 C23 3.570(4) no .
C16 C24 3.385(4) no .
C17 C26 3.492(4) no 3_566
C17 C27 3.556(4) no .
C17 C28 3.541(4) no .
C18 C27 3.440(4) no 3_566
C19 F2 3.257(4) no 4_465
C20 F2 2.82(3) no 4_465
C20 F5 2.72(3) no 1_455
C20 F6 3.56(3) no 1_455
C21 F6 3.515(4) no 4_465
C21 O4 3.424(4) no 3_666
C22 F6 3.545(3) no 4_465
C22 C11 3.558(4) no 4_465
C22 C12 3.510(4) no 4_465
C23 N2 3.469(4) no .
C23 C11 3.445(4) no 4_465
C23 C15 3.448(4) no .
C23 C16 3.570(4) no .
C24 N2 3.600(4) no .
C24 C13 3.589(4) no 4_465
C24 C16 3.385(4) no .
C25 F7 3.399(4) no 4_465
C25 C12 3.566(4) no 4_465
C25 C13 3.271(4) no 4_465
C26 F4 3.465(4) no 3_566
C26 F7 3.415(4) no 4_465
C26 C7 3.561(5) no 3_566
C26 C17 3.492(4) no 3_566
C27 F7 3.413(4) no 4_465
C27 O5 3.46(3) no 3_566
C27 C12 3.441(4) no 4_465
C27 C13 3.485(4) no 4_465
C27 C17 3.556(4) no .
C27 C18 3.440(4) no 3_566
C28 C12 3.416(4) no 4_465
C28 C17 3.541(4) no .
F2 H5 2.5631 no .
F3 H5 2.5700 no .
F5 H17 3.1705 no 3_666
F6 H12 2.5583 no .
F7 H12 2.5715 no .
O5 H17 2.9097 no 3_566
N1 H17 3.0362 no .
N2 H17 2.6356 no .
C3 H5 3.2576 no .
C7 H5 3.2624 no .
C10 H12 3.2709 no .
C14 H12 3.2638 no .
C15 H17 2.5067 no .
C16 H17 3.2657 no 3_566
C18 H17 3.3216 no .
C19 H17 2.6474 no 3_566
C20 H17 2.5361 no 3_566
C21 H23 2.6668 no .
C21 H28 2.6911 no .
C22 H24 3.2750 no .
C22 H27 3.2687 no .
C23 H21A 3.2354 no .
C23 H21B 3.0192 no .
C23 H21C 2.5866 no .
C23 H28 3.2427 no .
C24 H26A 3.0398 no .
C24 H26B 3.2327 no .
C24 H26C 2.5876 no .
C24 H27 3.2387 no .
C25 H23 3.2753 no .
C25 H28 3.2715 no .
C26 H24 2.6785 no .
C26 H27 2.6772 no .
C27 H24 3.2394 no .
C27 H26A 2.8928 no .
C27 H26B 2.6778 no .
C27 H26C 3.2974 no .
C28 H21A 2.6744 no .
C28 H21B 2.9118 no .
C28 H21C 3.3004 no .
C28 H23 3.2417 no .
H21A H23 3.4753 no .
H21A H28 2.5438 no .
H21B H23 3.1375 no .
H21B H28 2.9632 no .
H21C H23 2.3898 no .
H21C H28 3.5843 no .
H23 H24 2.3278 no .
H24 H26A 3.1705 no .
H24 H26B 3.4734 no .
H24 H26C 2.3933 no .
H26A H27 2.9255 no .
H26B H27 2.5481 no .
H26C H27 3.5776 no .
H27 H28 2.3223 no .
Ru1 H12 3.5149 no 3_676
F1 H21B 3.3484 no 3_666
F1 H21C 3.1736 no 3_666
F1 H24 3.4532 no 4_564
F1 H27 3.4792 no 4_554
F2 H27 3.5876 no 4_554
F3 H26A 3.5577 no 3_566
F3 H26A 3.5733 no 4_554
F3 H26B 3.4364 no 4_554
F3 H26C 3.1779 no 3_566
F4 H26B 3.5519 no 3_566
F4 H26C 2.7572 no 3_566
F5 H21A 2.8213 no 3_666
F5 H28 3.4276 no 3_666
F6 H5 3.2928 no 4_565
F6 H21B 2.8001 no 4_564
F7 H26A 2.6633 no 4_564
F7 H27 3.3497 no 4_564
F8 H5 2.6434 no 2_555
F8 H26A 2.8999 no 4_564
O2 H12 3.0256 no 1_545
O2 H21C 3.1727 no 3_666
O3 H5 3.3937 no 2_555
O3 H12 3.0353 no 3_676
O4 H21A 2.7460 no 3_666
O4 H21C 3.2167 no 3_666
O5 H27 3.1806 no 3_566
O5 H28 3.5699 no 3_566
N1 H5 3.0660 no 2_555
N1 H12 2.5785 no 3_676
N1 H21C 3.0933 no .
N1 H23 3.5258 no .
N2 H5 3.0206 no 2_555
N2 H23 3.4302 no .
N2 H26B 3.3415 no 3_566
C2 H27 3.3292 no 4_554
C3 H27 2.9875 no 4_554
C4 H27 3.0549 no 4_554
C5 H26B 3.3036 no 4_554
C5 H27 3.4270 no 4_554
C6 H26A 3.3171 no 3_566
C6 H26A 3.4734 no 4_554
C6 H26B 3.2571 no 4_554
C6 H26C 3.3100 no 3_566
C7 H26A 3.3239 no 3_566
C7 H26A 3.5612 no 4_554
C7 H26C 3.0934 no 3_566
C8 H21A 3.4933 no 3_666
C9 H21A 3.5265 no 3_666
C10 H21A 3.2265 no 3_666
C11 H5 3.5361 no 4_565
C11 H21B 3.5734 no 4_564
C13 H26A 3.0457 no 4_564
C14 H26A 3.1650 no 4_564
C15 H5 2.8279 no 2_555
C15 H12 3.1098 no 3_676
C15 H21C 3.5366 no .
C15 H23 3.2628 no .
C15 H26B 3.5083 no 3_566
C16 H24 3.5893 no .
C16 H26B 3.1115 no 3_566
C17 H26B 3.0366 no 3_566
C17 H26C 3.3283 no 3_566
C18 H24 3.5681 no .
C18 H26C 3.4423 no .
C18 H27 3.4949 no 3_566
C20 H28 3.3923 no 3_566
C21 H23 3.1502 no 2_546
C21 H24 3.5292 no 2_546
C22 H12 3.4215 no 4_465
C22 H17 3.4138 no .
C23 H21A 3.4860 no 2_556
C23 H21B 3.4284 no 2_556
C24 H21B 3.5651 no 2_556
C26 H17 3.5988 no 3_566
C27 H12 3.2999 no 4_465
C28 H12 3.0990 no 4_465
C28 H17 3.4279 no .
C28 H23 3.4599 no 2_546
H5 F6 3.2928 no 4_464
H5 F8 2.6434 no 2_545
H5 O3 3.3937 no 2_545
H5 N1 3.0660 no 2_545
H5 N2 3.0206 no 2_545
H5 C11 3.5361 no 4_464
H5 C15 2.8279 no 2_545
H5 H26B 3.3984 no 4_554
H12 Ru1 3.5149 no 3_676
H12 O2 3.0256 no 1_565
H12 O3 3.0353 no 3_676
H12 N1 2.5785 no 3_676
H12 C15 3.1098 no 3_676
H12 C22 3.4215 no 4_564
H12 C27 3.2999 no 4_564
H12 C28 3.0990 no 4_564
H12 H28 3.2920 no 4_564
H17 C22 3.4138 no .
H17 C26 3.5988 no 3_566
H17 C28 3.4279 no .
H17 H26B 3.0814 no 3_566
H17 H26C 3.3109 no 3_566
H21A F5 2.8213 no 3_666
H21A O4 2.7460 no 3_666
H21A C8 3.4933 no 3_666
H21A C9 3.5265 no 3_666
H21A C10 3.2265 no 3_666
H21A C23 3.4860 no 2_546
H21A H23 2.8305 no 2_546
H21A H24 3.1926 no 2_546
H21B F1 3.3484 no 3_666
H21B F6 2.8001 no 4_465
H21B C11 3.5734 no 4_465
H21B C23 3.4284 no 2_546
H21B C24 3.5651 no 2_546
H21B H23 2.7105 no 2_546
H21B H24 2.9930 no 2_546
H21C F1 3.1736 no 3_666
H21C O2 3.1727 no 3_666
H21C O4 3.2167 no 3_666
H21C N1 3.0933 no .
H21C C15 3.5366 no .
H21C H28 3.2751 no 2_556
H23 N1 3.5258 no .
H23 N2 3.4302 no .
H23 C15 3.2628 no .
H23 C21 3.1502 no 2_556
H23 C28 3.4599 no 2_556
H23 H21A 2.8305 no 2_556
H23 H21B 2.7105 no 2_556
H23 H28 2.7656 no 2_556
H24 F1 3.4532 no 4_465
H24 C16 3.5893 no .
H24 C18 3.5681 no .
H24 C21 3.5292 no 2_556
H24 H21A 3.1926 no 2_556
H24 H21B 2.9930 no 2_556
H26A F3 3.5577 no 3_566
H26A F3 3.5733 no 4_455
H26A F7 2.6633 no 4_465
H26A F8 2.8999 no 4_465
H26A C6 3.3171 no 3_566
H26A C6 3.4734 no 4_455
H26A C7 3.3239 no 3_566
H26A C7 3.5612 no 4_455
H26A C13 3.0457 no 4_465
H26A C14 3.1650 no 4_465
H26B F3 3.4364 no 4_455
H26B F4 3.5519 no 3_566
H26B N2 3.3415 no 3_566
H26B C5 3.3036 no 4_455
H26B C6 3.2571 no 4_455
H26B C15 3.5083 no 3_566
H26B C16 3.1115 no 3_566
H26B C17 3.0366 no 3_566
H26B H5 3.3984 no 4_455
H26B H17 3.0814 no 3_566
H26C F3 3.1779 no 3_566
H26C F4 2.7572 no 3_566
H26C C6 3.3100 no 3_566
H26C C7 3.0934 no 3_566
H26C C17 3.3283 no 3_566
H26C C18 3.4423 no .
H26C H17 3.3109 no 3_566
H27 F1 3.4792 no 4_455
H27 F2 3.5876 no 4_455
H27 F7 3.3497 no 4_465
H27 O5 3.1806 no 3_566
H27 C2 3.3292 no 4_455
H27 C3 2.9875 no 4_455
H27 C4 3.0549 no 4_455
H27 C5 3.4270 no 4_455
H27 C18 3.4949 no 3_566
H28 F5 3.4276 no 3_666
H28 O5 3.5699 no 3_566
H28 C20 3.3923 no 3_566
H28 H12 3.2920 no 4_465
H28 H21C 3.2751 no 2_546
H28 H23 2.7656 no 2_546
